data_7111570
loop_
_publ_author_name
'Liu, C. W.'
'Chang, How-Wei'
'Fang, Ching-Shiang'
'Sarkar, Bijay'
'Wang, Ju-Chun'

_publ_section_title
;
 Anion-templated syntheses of octanuclear silver clusters from a silver
 dithiophosphate chain
;
_journal_issue 25
_journal_name_full 'Chemical Communications'
_journal_page_first 4571
_journal_page_last 4573
_journal_paper_doi 10.1039/b923388a
_journal_volume 46
_journal_year 2010
_chemical_formula_sum 'C24 H61 Ag8 F7 O12.5 P7 S12'
_chemical_formula_weight 2147.20
_chemical_name_systematic
;
?
;
_space_group_IT_number 167
_symmetry_cell_setting trigonal
_symmetry_space_group_name_Hall '-R 3 2"c'
_symmetry_space_group_name_H-M 'R -3 c :H'
_atom_sites_solution_hydrogens geom
_atom_sites_solution_primary direct
_atom_sites_solution_secondary difmap
_audit_creation_method SHELXL-97
_cell_angle_alpha 90.00
_cell_angle_beta 90.00
_cell_angle_gamma 120.00
_cell_formula_units_Z 12
_cell_length_a 17.6341(9)
_cell_length_b 17.6341(9)
_cell_length_c 73.951(4)
_cell_measurement_reflns_used 9809
_cell_measurement_temperature 296(2)
_cell_measurement_theta_max 26.64
_cell_measurement_theta_min 2.31
_cell_volume 19915.0(18)
_computing_cell_refinement 'Bruker SAINT'
_computing_data_collection 'Bruker APEX2'
_computing_data_reduction 'Bruker SAINT'
_computing_molecular_graphics 'Bruker SHELXTL'
_computing_publication_material 'Bruker SHELXTL'
_computing_structure_refinement 'SHELXL-97 (Sheldrick, 1997)'
_computing_structure_solution 'SHELXS-97 (Sheldrick, 1990)'
_diffrn_ambient_temperature 296(2)
_diffrn_measured_fraction_theta_full 1.000
_diffrn_measured_fraction_theta_max 1.000
_diffrn_measurement_device_type 'Bruker APEX-II CCD'
_diffrn_measurement_method '\f and \w scans'
_diffrn_radiation_monochromator graphite
_diffrn_radiation_source 'fine-focus sealed tube'
_diffrn_radiation_type MoK\a
_diffrn_radiation_wavelength 0.71073
_diffrn_reflns_av_R_equivalents 0.0493
_diffrn_reflns_av_sigmaI/netI 0.0191
_diffrn_reflns_limit_h_max 20
_diffrn_reflns_limit_h_min -20
_diffrn_reflns_limit_k_max 20
_diffrn_reflns_limit_k_min -20
_diffrn_reflns_limit_l_max 87
_diffrn_reflns_limit_l_min -87
_diffrn_reflns_number 69781
_diffrn_reflns_theta_full 25.02
_diffrn_reflns_theta_max 25.02
_diffrn_reflns_theta_min 1.44
_diffrn_standards_number 0
_exptl_absorpt_coefficient_mu 2.917
_exptl_absorpt_correction_T_max 0.6369
_exptl_absorpt_correction_T_min 0.3738
_exptl_absorpt_correction_type multi-scan
_exptl_absorpt_process_details 'Bruker SADABS'
_exptl_crystal_colour colourless
_exptl_crystal_density_diffrn 2.148
_exptl_crystal_density_method 'not measured'
_exptl_crystal_description prism
_exptl_crystal_F_000 12492
_exptl_crystal_size_max 0.42
_exptl_crystal_size_mid 0.38
_exptl_crystal_size_min 0.17
_refine_diff_density_max 1.421
_refine_diff_density_min -0.877
_refine_diff_density_rms 0.162
_refine_ls_extinction_method none
_refine_ls_goodness_of_fit_ref 1.085
_refine_ls_hydrogen_treatment constr
_refine_ls_matrix_type full
_refine_ls_number_parameters 224
_refine_ls_number_reflns 3919
_refine_ls_number_restraints 13
_refine_ls_restrained_S_all 1.088
_refine_ls_R_factor_all 0.0714
_refine_ls_R_factor_gt 0.0548
_refine_ls_shift/su_max 0.001
_refine_ls_shift/su_mean 0.000
_refine_ls_structure_factor_coef Fsqd
_refine_ls_weighting_details 'calc w=1/[\s^2^(Fo^2^)+(0.1010P)^2^+127.6166P] where P=(Fo^2^+2Fc^2^)/3'
_refine_ls_weighting_scheme calc
_refine_ls_wR_factor_gt 0.1661
_refine_ls_wR_factor_ref 0.1804
_reflns_number_gt 2993
_reflns_number_total 3919
_reflns_threshold_expression >2sigma(I)
_cod_data_source_file B923388Asup1.cif
_cod_data_source_block 2
_cod_depositor_comments
;
The following automatic conversions were performed:

'_symmetry_cell_setting' value 'Trigonal' changed to 'trigonal'
according to /home/saulius/struct/CIF-dictionaries/cif_core.dic
dictionary named 'cif_core.dic' version 2.4.2 from 2011-04-26.

Automatic conversion script
Id: cif_fix_values 1891 2012-01-12 08:04:46Z andrius 
;
_cod_original_cell_volume 19915.1(18)
_cod_original_sg_symbol_H-M R-3c
_cod_original_formula_sum 'C24 H61 Ag8 F7 O12.50 P7 S12'
_cod_database_code 7111570

loop_
_symmetry_equiv_pos_as_xyz
'x, y, z'
'-y, x-y, z'
'-x+y, -x, z'
'y, x, -z+1/2'
'x-y, -y, -z+1/2'
'-x, -x+y, -z+1/2'
'x+2/3, y+1/3, z+1/3'
'-y+2/3, x-y+1/3, z+1/3'
'-x+y+2/3, -x+1/3, z+1/3'
'y+2/3, x+1/3, -z+5/6'
'x-y+2/3, -y+1/3, -z+5/6'
'-x+2/3, -x+y+1/3, -z+5/6'
'x+1/3, y+2/3, z+2/3'
'-y+1/3, x-y+2/3, z+2/3'
'-x+y+1/3, -x+2/3, z+2/3'
'y+1/3, x+2/3, -z+7/6'
'x-y+1/3, -y+2/3, -z+7/6'
'-x+1/3, -x+y+2/3, -z+7/6'
'-x, -y, -z'
'y, -x+y, -z'
'x-y, x, -z'
'-y, -x, z-1/2'
'-x+y, y, z-1/2'
'x, x-y, z-1/2'
'-x+2/3, -y+1/3, -z+1/3'
'y+2/3, -x+y+1/3, -z+1/3'
'x-y+2/3, x+1/3, -z+1/3'
'-y+2/3, -x+1/3, z-1/6'
'-x+y+2/3, y+1/3, z-1/6'
'x+2/3, x-y+1/3, z-1/6'
'-x+1/3, -y+2/3, -z+2/3'
'y+1/3, -x+y+2/3, -z+2/3'
'x-y+1/3, x+2/3, -z+2/3'
'-y+1/3, -x+2/3, z+1/6'
'-x+y+1/3, y+2/3, z+1/6'
'x+1/3, x-y+2/3, z+1/6'

loop_
_atom_site_label
_atom_site_type_symbol
_atom_site_fract_x
_atom_site_fract_y
_atom_site_fract_z
_atom_site_U_iso_or_equiv
_atom_site_adp_type
_atom_site_occupancy
_atom_site_symmetry_multiplicity
_atom_site_calc_flag
_atom_site_refinement_flags
_atom_site_disorder_assembly
_atom_site_disorder_group
Ag1 Ag 0.3333 0.6667 0.053122(14) 0.0682(3) Uani 1 3 d S . .
Ag2 Ag 0.45425(5) 0.81253(5) 0.099002(10) 0.0940(3) Uani 1 1 d . . .
Ag3 Ag 0.3021(6) 0.8045(8) 0.07680(15) 0.0847(10) Uani 0.50 1 d P . .
Ag3' Ag 0.2839(6) 0.8064(8) 0.07452(15) 0.106(2) Uani 0.50 1 d P . .
Ag4 Ag 0.3333 0.6667 0.126585(18) 0.1027(4) Uani 1 3 d S . .
S1 S 0.45536(15) 0.91195(12) 0.07472(3) 0.0810(6) Uani 1 1 d . . .
S2 S 0.49285(11) 0.77215(11) 0.04741(2) 0.0634(4) Uani 1 1 d . . .
S3 S 0.58475(15) 0.79118(17) 0.10353(3) 0.0929(7) Uani 1 1 d . . .
S4 S 0.43799(19) 0.61044(18) 0.12855(3) 0.0990(7) Uani 1 1 d . . .
P1 P 0.49429(12) 0.88453(11) 0.05124(3) 0.0656(5) Uani 1 1 d . . .
P2 P 0.55842(17) 0.70629(17) 0.12371(3) 0.0925(7) Uani 1 1 d D . .
P3 P 0.3333 0.6667 0.35763(8) 0.160(3) Uani 1 3 d S . .
F1 F 0.3333 0.6667 0.08811(8) 0.0656(16) Uani 1 3 d S . .
F2 F 0.4064(9) 0.7263(10) 0.3696(3) 0.285(7) Uani 1 1 d . . .
F3 F 0.3489(16) 0.7412(13) 0.3463(3) 0.402(14) Uani 1 1 d . . .
O1 O 0.4351(4) 0.8946(4) 0.03680(7) 0.0843(15) Uani 1 1 d . . .
O2 O 0.5922(4) 0.9561(4) 0.04738(10) 0.1005(19) Uani 1 1 d . . .
O3 O 0.6189(7) 0.7603(6) 0.13987(12) 0.081(3) Uiso 0.50 1 d PD A 1
O4 O 0.6265(10) 0.6893(10) 0.1131(2) 0.151(6) Uiso 0.50 1 d PD A 1
O3' O 0.5748(12) 0.7489(9) 0.14314(11) 0.120(5) Uiso 0.50 1 d PD A 2
O4' O 0.6229(8) 0.6703(9) 0.12690(19) 0.112(4) Uiso 0.50 1 d PD A 2
O5 O 0.380(3) 0.747(3) 0.4171(6) 0.117(18) Uani 0.17 1 d P . .
C1 C 0.4313(8) 0.8679(8) 0.01794(11) 0.108(3) Uani 1 1 d . . .
H1A H 0.4899 0.8936 0.0130 0.129 Uiso 1 1 calc R . .
H1B H 0.4040 0.8047 0.0172 0.129 Uiso 1 1 calc R . .
C2 C 0.3804(10) 0.8976(11) 0.00788(15) 0.156(6) Uani 1 1 d . . .
H2A H 0.3762 0.8799 -0.0045 0.235 Uiso 1 1 calc R . .
H2B H 0.4086 0.9603 0.0085 0.235 Uiso 1 1 calc R . .
H2C H 0.3227 0.8724 0.0130 0.235 Uiso 1 1 calc R . .
C3 C 0.6282(8) 1.0463(7) 0.0494(2) 0.157(6) Uani 1 1 d . . .
H3A H 0.5931 1.0639 0.0424 0.188 Uiso 1 1 calc R . .
H3B H 0.6221 1.0577 0.0620 0.188 Uiso 1 1 calc R . .
C4 C 0.7121(8) 1.0982(9) 0.0447(3) 0.179(7) Uani 1 1 d . . .
H4A H 0.7288 1.1582 0.0469 0.269 Uiso 1 1 calc R . .
H4B H 0.7193 1.0902 0.0321 0.269 Uiso 1 1 calc R . .
H4C H 0.7485 1.0833 0.0518 0.269 Uiso 1 1 calc R . .
C5 C 0.5834(11) 0.8109(13) 0.1494(3) 0.112(6) Uiso 0.50 1 d PD A 1
H5A H 0.5312 0.7718 0.1563 0.135 Uiso 0.50 1 calc PR A 1
H5B H 0.5687 0.8431 0.1408 0.135 Uiso 0.50 1 calc PR A 1
C5' C 0.6237(19) 0.8471(10) 0.1430(2) 0.146(10) Uiso 0.50 1 d PD A 2
H5'A H 0.5853 0.8692 0.1396 0.175 Uiso 0.50 1 calc PR A 2
H5'B H 0.6723 0.8693 0.1346 0.175 Uiso 0.50 1 calc PR A 2
C6 C 0.6565(9) 0.8739(11) 0.16215(15) 0.166(7) Uani 1 1 d D . .
H6A H 0.6385 0.9097 0.1685 0.249 Uiso 0.50 1 d PR A 1
H6B H 0.6641 0.8368 0.1706 0.249 Uiso 0.50 1 d PR A 1
H6C H 0.7108 0.9107 0.1560 0.249 Uiso 0.50 1 d PR A 1
H6D H 0.6955 0.9358 0.1633 0.249 Uiso 0.50 1 d PR A 2
H6E H 0.6047 0.8570 0.1692 0.249 Uiso 0.50 1 d PR A 2
H6F H 0.6850 0.8431 0.1664 0.249 Uiso 0.50 1 d PR A 2
C7 C 0.6452(15) 0.6198(14) 0.1192(3) 0.114(7) Uiso 0.50 1 d PD A 1
H7A H 0.5998 0.5851 0.1279 0.137 Uiso 0.50 1 calc PR A 1
H7B H 0.6993 0.6501 0.1261 0.137 Uiso 0.50 1 calc PR A 1
C8 C 0.6544(16) 0.5545(14) 0.1077(3) 0.117(7) Uiso 0.50 1 d PD A 1
H8A H 0.6486 0.5072 0.1151 0.175 Uiso 0.50 1 calc PR A 1
H8B H 0.7110 0.5826 0.1020 0.175 Uiso 0.50 1 calc PR A 1
H8C H 0.6096 0.5319 0.0986 0.175 Uiso 0.50 1 calc PR A 1
C7' C 0.612(2) 0.5983(12) 0.1138(6) 0.198(18) Uiso 0.50 1 d PD A 2
H7'A H 0.5515 0.5510 0.1133 0.237 Uiso 0.50 1 calc PR A 2
H7'B H 0.6316 0.6211 0.1017 0.237 Uiso 0.50 1 calc PR A 2
C8' C 0.6713(17) 0.5693(18) 0.1227(3) 0.132(8) Uiso 0.50 1 d PD A 2
H8'A H 0.6841 0.5361 0.1142 0.199 Uiso 0.50 1 calc PR A 2
H8'B H 0.6424 0.5337 0.1330 0.199 Uiso 0.50 1 calc PR A 2
H8'C H 0.7249 0.6200 0.1264 0.199 Uiso 0.50 1 calc PR A 2

loop_
_atom_site_aniso_label
_atom_site_aniso_U_11
_atom_site_aniso_U_22
_atom_site_aniso_U_33
_atom_site_aniso_U_23
_atom_site_aniso_U_13
_atom_site_aniso_U_12
Ag1 0.0582(3) 0.0582(3) 0.0883(6) 0.000 0.000 0.02909(17)
Ag2 0.1071(5) 0.0839(5) 0.0895(5) 0.0016(3) 0.0116(4) 0.0465(4)
Ag3A 0.0784(17) 0.0841(15) 0.076(2) -0.0067(14) 0.0086(13) 0.0291(13)
Ag3B 0.118(5) 0.0879(19) 0.077(3) -0.0078(17) 0.022(3) 0.024(3)
Ag4 0.1093(6) 0.1093(6) 0.0896(8) 0.000 0.000 0.0546(3)
S1 0.1035(15) 0.0547(9) 0.0766(11) -0.0051(8) 0.0135(10) 0.0333(10)
S2 0.0555(9) 0.0590(9) 0.0703(10) -0.0037(7) 0.0061(7) 0.0247(7)
S3 0.0727(12) 0.1084(16) 0.0768(11) -0.0109(11) -0.0129(10) 0.0298(12)
S4 0.1164(18) 0.1022(16) 0.0803(13) 0.0050(12) -0.0254(12) 0.0562(14)
P1 0.0634(10) 0.0502(9) 0.0697(10) 0.0010(7) 0.0091(8) 0.0184(8)
P2 0.1055(17) 0.0994(16) 0.0944(15) -0.0309(13) -0.0410(13) 0.0675(14)
P3 0.198(5) 0.198(5) 0.082(3) 0.000 0.000 0.099(2)
F1 0.063(2) 0.063(2) 0.070(4) 0.000 0.000 0.0317(12)
F2 0.256(16) 0.232(15) 0.349(18) -0.064(13) -0.123(13) 0.109(11)
F3 0.34(2) 0.41(3) 0.42(2) 0.253(19) -0.03(2) 0.16(3)
O1 0.103(4) 0.077(3) 0.083(3) 0.006(3) 0.007(3) 0.053(3)
O2 0.071(3) 0.065(3) 0.135(5) 0.004(3) 0.022(3) 0.011(3)
O5 0.17(4) 0.13(3) 0.051(13) 0.01(3) -0.01(4) 0.08(3)
C1 0.144(9) 0.129(8) 0.071(5) 0.014(5) 0.015(6) 0.083(8)
C2 0.177(13) 0.248(18) 0.086(7) 0.025(9) -0.012(8) 0.137(13)
C3 0.119(9) 0.072(6) 0.220(14) -0.003(8) 0.056(9) 0.004(6)
C4 0.092(8) 0.093(8) 0.32(2) -0.008(11) -0.040(11) 0.019(7)
C6 0.151(12) 0.165(13) 0.106(8) -0.029(8) 0.006(8) 0.022(10)

loop_
_atom_type_symbol
_atom_type_description
_atom_type_scat_dispersion_real
_atom_type_scat_dispersion_imag
_atom_type_scat_source
C C 0.0033 0.0016 'International Tables Vol C Tables 4.2.6.8 and 6.1.1.4'
H H 0.0000 0.0000 'International Tables Vol C Tables 4.2.6.8 and 6.1.1.4'
O O 0.0106 0.0060 'International Tables Vol C Tables 4.2.6.8 and 6.1.1.4'
F F 0.0171 0.0103 'International Tables Vol C Tables 4.2.6.8 and 6.1.1.4'
P P 0.1023 0.0942 'International Tables Vol C Tables 4.2.6.8 and 6.1.1.4'
S S 0.1246 0.1234 'International Tables Vol C Tables 4.2.6.8 and 6.1.1.4'
Ag Ag -0.8971 1.1015 'International Tables Vol C Tables 4.2.6.8 and 6.1.1.4'

loop_
_geom_angle_atom_site_label_1
_geom_angle_atom_site_label_2
_geom_angle_atom_site_label_3
_geom_angle
_geom_angle_site_symmetry_1
_geom_angle_site_symmetry_3
S2 Ag1 S2 117.24(3) 2_665 .
S2 Ag1 S2 117.24(3) 2_665 3_565
S2 Ag1 S2 117.24(3) . 3_565
S2 Ag1 Ag3 51.26(14) 2_665 .
S2 Ag1 Ag3 94.73(18) . .
S2 Ag1 Ag3 144.5(2) 3_565 .
S2 Ag1 Ag3 94.73(18) 2_665 2_665
S2 Ag1 Ag3 144.5(2) . 2_665
S2 Ag1 Ag3 51.26(14) 3_565 2_665
Ag3 Ag1 Ag3 93.8(3) . 2_665
S2 Ag1 Ag3 144.5(2) 2_665 3_565
S2 Ag1 Ag3 51.26(14) . 3_565
S2 Ag1 Ag3 94.73(18) 3_565 3_565
Ag3 Ag1 Ag3 93.8(3) . 3_565
Ag3 Ag1 Ag3 93.8(3) 2_665 3_565
S1 Ag2 F1 101.09(12) . .
S1 Ag2 S3 120.62(8) . .
F1 Ag2 S3 105.00(6) . .
S1 Ag2 S4 113.02(9) . 2_665
F1 Ag2 S4 100.77(13) . 2_665
S3 Ag2 S4 113.00(9) . 2_665
S1 Ag2 Ag3 99.9(2) . 3_565
F1 Ag2 Ag3 61.49(17) . 3_565
S3 Ag2 Ag3 52.8(2) . 3_565
S4 Ag2 Ag3 145.54(18) 2_665 3_565
S1 Ag2 Ag3 49.7(2) . .
F1 Ag2 Ag3 60.7(2) . .
S3 Ag2 Ag3 153.7(2) . .
S4 Ag2 Ag3 92.1(2) 2_665 .
Ag3 Ag2 Ag3 102.0(4) 3_565 .
S1 Ag2 Ag3' 95.5(2) . 3_565
F1 Ag2 Ag3' 67.43(18) . 3_565
S3 Ag2 Ag3' 50.7(2) . 3_565
S4 Ag2 Ag3' 151.06(19) 2_665 3_565
Ag3 Ag2 Ag3' 6.9(2) 3_565 3_565
Ag3 Ag2 Ag3' 103.33(4) . 3_565
S1 Ag2 Ag4 143.61(6) . .
F1 Ag2 Ag4 59.24(13) . .
S3 Ag2 Ag4 95.04(6) . .
S4 Ag2 Ag4 50.90(7) 2_665 .
Ag3 Ag2 Ag4 96.18(14) 3_565 .
Ag3 Ag2 Ag4 95.1(2) . .
Ag3' Ag2 Ag4 102.74(15) 3_565 .
S1 Ag3 S3 123.0(5) . 2_665
S1 Ag3 S2 116.4(5) . 2_665
S3 Ag3 S2 119.5(3) 2_665 2_665
S1 Ag3 Ag2 137.1(3) . 2_665
S3 Ag3 Ag2 53.3(2) 2_665 2_665
S2 Ag3 Ag2 90.4(3) 2_665 2_665
S1 Ag3 Ag2 52.41(14) . .
S3 Ag3 Ag2 96.1(3) 2_665 .
S2 Ag3 Ag2 130.7(4) 2_665 .
Ag2 Ag3 Ag2 84.7(3) 2_665 .
S1 Ag3 Ag1 90.6(3) . .
S3 Ag3 Ag1 135.5(5) 2_665 .
S2 Ag3 Ag1 49.3(2) 2_665 .
Ag2 Ag3 Ag1 82.3(3) 2_665 .
Ag2 Ag3 Ag1 81.5(2) . .
S2 Ag3' S3 129.3(4) 2_665 2_665
S2 Ag3' S1 114.4(4) 2_665 .
S3 Ag3' S1 115.6(4) 2_665 .
S2 Ag3' Ag2 92.2(4) 2_665 2_665
S3 Ag3' Ag2 52.5(2) 2_665 2_665
S1 Ag3' Ag2 123.6(3) . 2_665
S4 Ag4 S4 119.666(12) 2_665 3_565
S4 Ag4 S4 119.666(13) 2_665 .
S4 Ag4 S4 119.666(13) 3_565 .
S4 Ag4 Ag2 91.66(7) 2_665 2_665
S4 Ag4 Ag2 52.08(6) 3_565 2_665
S4 Ag4 Ag2 134.34(7) . 2_665
S4 Ag4 Ag2 52.08(6) 2_665 .
S4 Ag4 Ag2 134.34(7) 3_565 .
S4 Ag4 Ag2 91.66(7) . .
Ag2 Ag4 Ag2 82.28(3) 2_665 .
S4 Ag4 Ag2 134.34(7) 2_665 3_565
S4 Ag4 Ag2 91.66(7) 3_565 3_565
S4 Ag4 Ag2 52.08(6) . 3_565
Ag2 Ag4 Ag2 82.28(3) 2_665 3_565
Ag2 Ag4 Ag2 82.28(3) . 3_565
P1 S1 Ag3 104.5(3) . .
P1 S1 Ag2 109.56(10) . .
Ag3 S1 Ag2 77.9(2) . .
P1 S1 Ag3' 103.5(3) . .
Ag3 S1 Ag3' 6.7(5) . .
Ag2 S1 Ag3' 84.5(2) . .
P1 S2 Ag3' 113.2(3) . 3_565
P1 S2 Ag1 99.52(9) . .
Ag3' S2 Ag1 87.0(2) 3_565 .
P1 S2 Ag3 114.4(3) . 3_565
Ag3' S2 Ag3 7.6(4) 3_565 3_565
Ag1 S2 Ag3 79.4(2) . 3_565
P2 S3 Ag3' 111.9(2) . 3_565
P2 S3 Ag3 104.8(2) . 3_565
Ag3' S3 Ag3 8.6(3) 3_565 3_565
P2 S3 Ag2 108.79(12) . .
Ag3' S3 Ag2 76.8(3) 3_565 .
Ag3 S3 Ag2 73.9(3) 3_565 .
P2 S4 Ag4 109.96(13) . .
P2 S4 Ag2 110.20(13) . 3_565
Ag4 S4 Ag2 77.03(7) . 3_565
O1 P1 O2 108.1(4) . .
O1 P1 S2 109.8(2) . .
O2 P1 S2 103.7(3) . .
O1 P1 S1 103.5(2) . .
O2 P1 S1 109.4(3) . .
S2 P1 S1 121.75(12) . .
O3 P2 O4' 73.8(7) . .
O3 P2 O3' 27.2(6) . .
O4' P2 O3' 93.3(9) . .
O3 P2 O4 98.2(9) . .
O4' P2 O4 39.4(7) . .
O3' P2 O4 124.3(10) . .
O3 P2 S4 119.7(5) . .
O4' P2 S4 108.2(6) . .
O3' P2 S4 96.0(6) . .
O4 P2 S4 121.4(7) . .
O3 P2 S3 106.4(5) . .
O4' P2 S3 118.1(6) . .
O3' P2 S3 113.9(6) . .
O4 P2 S3 81.8(5) . .
S4 P2 S3 121.60(14) . .
F3 P3 F3 90.4(14) . 2_665
F3 P3 F3 90.4(14) . 3_565
F3 P3 F3 90.4(14) 2_665 3_565
F3 P3 F2 91.6(12) . 2_665
F3 P3 F2 90.0(11) 2_665 2_665
F3 P3 F2 178.0(12) 3_565 2_665
F3 P3 F2 90.0(11) . .
F3 P3 F2 178.0(12) 2_665 .
F3 P3 F2 91.6(12) 3_565 .
F2 P3 F2 88.0(11) 2_665 .
F3 P3 F2 178.0(13) . 3_565
F3 P3 F2 91.6(12) 2_665 3_565
F3 P3 F2 90.0(11) 3_565 3_565
F2 P3 F2 88.0(11) 2_665 3_565
F2 P3 F2 88.0(11) . 3_565
Ag2 F1 Ag2 110.26(13) 2_665 .
Ag2 F1 Ag2 110.26(13) 2_665 3_565
Ag2 F1 Ag2 110.26(13) . 3_565
C1 O1 P1 122.7(6) . .
C3 O2 P1 125.9(7) . .
C5 O3 P2 111.2(8) . .
C7 O4 P2 120.5(6) . .
C5' O3' P2 114.0(10) . .
C7' O4' P2 114.9(13) . .
O5 O5 O5 119.7(9) 10_455 12
C2 C1 O1 108.0(9) . .
C2 C1 H1A 110.1 . .
O1 C1 H1A 110.1 . .
C2 C1 H1B 110.1 . .
O1 C1 H1B 110.1 . .
H1A C1 H1B 108.4 . .
C1 C2 H2A 109.5 . .
C1 C2 H2B 109.5 . .
H2A C2 H2B 109.5 . .
C1 C2 H2C 109.5 . .
H2A C2 H2C 109.5 . .
H2B C2 H2C 109.5 . .
C4 C3 O2 117.9(13) . .
C4 C3 H3A 107.8 . .
O2 C3 H3A 107.8 . .
C4 C3 H3B 107.8 . .
O2 C3 H3B 107.8 . .
H3A C3 H3B 107.2 . .
C3 C4 H4A 109.5 . .
C3 C4 H4B 109.5 . .
H4A C4 H4B 109.5 . .
C3 C4 H4C 109.5 . .
H4A C4 H4C 109.5 . .
H4B C4 H4C 109.5 . .
O3 C5 C6 105.7(10) . .
O3 C5 H5A 110.6 . .
C6 C5 H5A 110.6 . .
O3 C5 H5B 110.6 . .
C6 C5 H5B 110.6 . .
H5A C5 H5B 108.7 . .
O3' C5' C6 105.4(11) . .
O3' C5' H5'A 110.7 . .
C6 C5' H5'A 110.7 . .
O3' C5' H5'B 110.7 . .
C6 C5' H5'B 110.7 . .
H5'A C5' H5'B 108.8 . .
C5' C6 C5 31.5(11) . .
C5' C6 H6A 117.8 . .
C5 C6 H6A 110.1 . .
C5' C6 H6B 123.7 . .
C5 C6 H6B 104.9 . .
H6A C6 H6B 109.5 . .
C5' C6 H6C 82.4 . .
C5 C6 H6C 113.3 . .
H6A C6 H6C 109.5 . .
H6B C6 H6C 109.4 . .
C5' C6 H6D 112.7 . .
C5 C6 H6D 138.2 . .
H6A C6 H6D 59.5 . .
H6B C6 H6D 116.8 . .
H6C C6 H6D 50.9 . .
C5' C6 H6E 104.7 . .
C5 C6 H6E 77.4 . .
H6A C6 H6E 50.4 . .
H6B C6 H6E 82.7 . .
H6C C6 H6E 159.7 . .
H6D C6 H6E 109.5 . .
C5' C6 H6F 110.9 . .
C5 C6 H6F 106.3 . .
H6A C6 H6F 130.5 . .
H6B C6 H6F 27.1 . .
H6C C6 H6F 84.7 . .
H6D C6 H6F 109.5 . .
H6E C6 H6F 109.5 . .
O4 C7 C8 127.7(17) . .
O4 C7 H7A 105.4 . .
C8 C7 H7A 105.4 . .
O4 C7 H7B 105.4 . .
C8 C7 H7B 105.4 . .
H7A C7 H7B 106.0 . .
C7 C8 H8A 109.5 . .
C7 C8 H8B 109.5 . .
H8A C8 H8B 109.5 . .
C7 C8 H8C 109.5 . .
H8A C8 H8C 109.5 . .
H8B C8 H8C 109.5 . .
C8' C7' O4' 100(2) . .
C8' C7' H7'A 111.7 . .
O4' C7' H7'A 111.7 . .
C8' C7' H7'B 111.7 . .
O4' C7' H7'B 111.7 . .
H7'A C7' H7'B 109.5 . .
C7' C8' H8'A 109.5 . .
C7' C8' H8'B 109.5 . .
H8'A C8' H8'B 109.5 . .
C7' C8' H8'C 109.5 . .
H8'A C8' H8'C 109.5 . .
H8'B C8' H8'C 109.5 . .

loop_
_geom_bond_atom_site_label_1
_geom_bond_atom_site_label_2
_geom_bond_distance
_geom_bond_site_symmetry_2
Ag1 S2 2.5136(16) 2_665
Ag1 S2 2.5136(16) .
Ag1 S2 2.5136(16) 3_565
Ag1 Ag3 3.259(12) .
Ag1 Ag3 3.259(12) 2_665
Ag1 Ag3 3.259(12) 3_565
Ag2 S1 2.503(2) .
Ag2 F1 2.515(2) .
Ag2 S3 2.533(3) .
Ag2 S4 2.539(2) 2_665
Ag2 Ag3 3.036(12) 3_565
Ag2 Ag3 3.089(7) .
Ag2 Ag3' 3.108(12) 3_565
Ag2 Ag4 3.1367(11) .
Ag3 S1 2.408(10) .
Ag3 S3 2.516(12) 2_665
Ag3 S2 2.586(11) 2_665
Ag3 Ag2 3.036(12) 2_665
Ag3' S2 2.405(12) 2_665
Ag3' S3 2.471(12) 2_665
Ag3' S1 2.642(10) .
Ag3' Ag2 3.108(12) 2_665
Ag4 S4 2.498(3) 2_665
Ag4 S4 2.498(3) 3_565
Ag4 S4 2.498(3) .
Ag4 Ag2 3.1367(11) 2_665
Ag4 Ag2 3.1367(11) 3_565
S1 P1 2.012(3) .
S2 P1 1.989(2) .
S2 Ag3' 2.405(12) 3_565
S2 Ag3 2.586(11) 3_565
S3 P2 1.997(4) .
S3 Ag3' 2.471(12) 3_565
S3 Ag3 2.516(12) 3_565
S4 P2 1.976(4) .
S4 Ag2 2.539(2) 3_565
P1 O1 1.565(6) .
P1 O2 1.573(6) .
P2 O3 1.568(5) .
P2 O4' 1.573(5) .
P2 O3' 1.580(5) .
P2 O4 1.582(5) .
P3 F3 1.466(13) .
P3 F3 1.466(14) 2_665
P3 F3 1.466(13) 3_565
P3 F2 1.480(12) 2_665
P3 F2 1.480(12) .
P3 F2 1.480(12) 3_565
F1 Ag2 2.515(2) 2_665
F1 Ag2 2.515(2) 3_565
O1 C1 1.463(10) .
O2 C3 1.395(13) .
O3 C5 1.500(5) .
O4 C7 1.490(5) .
O3' C5' 1.499(5) .
O4' C7' 1.53(3) .
O5 O5 1.03(8) 10_455
O5 O5 1.42(8) 12
C1 C2 1.451(15) .
C1 H1A 0.9700 .
C1 H1B 0.9700 .
C2 H2A 0.9600 .
C2 H2B 0.9600 .
C2 H2C 0.9600 .
C3 C4 1.340(17) .
C3 H3A 0.9700 .
C3 H3B 0.9700 .
C4 H4A 0.9600 .
C4 H4B 0.9600 .
C4 H4C 0.9600 .
C5 C6 1.532(10) .
C5 H5A 0.9700 .
C5 H5B 0.9700 .
C5' C6 1.511(10) .
C5' H5'A 0.9700 .
C5' H5'B 0.9700 .
C6 H6A 0.9597 .
C6 H6B 0.9599 .
C6 H6C 0.9600 .
C6 H6D 0.9600 .
C6 H6E 0.9599 .
C6 H6F 0.9603 .
C7 C8 1.505(10) .
C7 H7A 0.9700 .
C7 H7B 0.9700 .
C8 H8A 0.9600 .
C8 H8B 0.9600 .
C8 H8C 0.9600 .
C7' C8' 1.528(10) .
C7' H7'A 0.9700 .
C7' H7'B 0.9700 .
C8' H8'A 0.9600 .
C8' H8'B 0.9600 .
C8' H8'C 0.9600 .
